data_4086838
loop_
_publ_author_name
'Levine, Daniel S.'
'Tilley, T. Don'
'Andersen, Richard A.'

_publ_section_title
;
 Evidence for the Existence of Group 3 Terminal Methylidene Complexes
;
_journal_issue 1
_journal_name_full Organometallics
_journal_page_first 80
_journal_paper_doi 10.1021/acs.organomet.6b00394
_journal_volume 36
_journal_year 2017
_chemical_formula_sum 'C23 H49 O2 Y'
_chemical_formula_weight 446.53
_chemical_name_common YNp3(thf)2
_space_group_crystal_system monoclinic
_space_group_IT_number 14
_space_group_name_Hall '-P 2ybc'
_space_group_name_H-M_alt 'P 1 21/c 1'
_symmetry_space_group_name_Hall '-P 2ybc'
_symmetry_space_group_name_H-M 'P 1 21/c 1'
_atom_sites_solution_hydrogens geom
_atom_sites_solution_primary iterative
_atom_sites_solution_secondary difmap
_audit_creation_method SHELXL-2014/7
_cell_angle_alpha 90
_cell_angle_beta 114.0110(10)
_cell_angle_gamma 90
_cell_formula_units_Z 4
_cell_length_a 15.7139(6)
_cell_length_b 10.2274(4)
_cell_length_c 17.8300(6)
_cell_measurement_reflns_used 9944
_cell_measurement_temperature 100(2)
_cell_measurement_theta_max 25.37
_cell_measurement_theta_min 2.32
_cell_volume 2617.54(17)
_computing_cell_refinement 'Bruker SAINT'
_computing_data_collection 'Bruker APEX2'
_computing_data_reduction 'Bruker SAINT'
_computing_molecular_graphics ORTEP-32
_computing_publication_material WinGX
_computing_structure_refinement 'SHELXL-2014/7 (Sheldrick, 2014)'
_computing_structure_solution 'SHELXS-97 (Sheldrick 2008)'
_diffrn_ambient_temperature 100(2)
_diffrn_detector_area_resol_mean 8.366
_diffrn_measured_fraction_theta_full 0.999
_diffrn_measured_fraction_theta_max 0.998
_diffrn_measurement_device_type 'Bruker APEX-II CCD'
_diffrn_measurement_method 'phi and omega scans'
_diffrn_radiation_type MoK\a
_diffrn_radiation_wavelength 0.71073
_diffrn_reflns_av_R_equivalents 0.0537
_diffrn_reflns_av_unetI/netI 0.0432
_diffrn_reflns_Laue_measured_fraction_full 0.999
_diffrn_reflns_Laue_measured_fraction_max 0.998
_diffrn_reflns_limit_h_max 18
_diffrn_reflns_limit_h_min -18
_diffrn_reflns_limit_k_max 12
_diffrn_reflns_limit_k_min -12
_diffrn_reflns_limit_l_max 21
_diffrn_reflns_limit_l_min -20
_diffrn_reflns_number 27748
_diffrn_reflns_point_group_measured_fraction_full 0.999
_diffrn_reflns_point_group_measured_fraction_max 0.998
_diffrn_reflns_theta_full 25.000
_diffrn_reflns_theta_max 25.398
_diffrn_reflns_theta_min 1.419
_diffrn_source 'microfocus sealed tube'
_exptl_absorpt_coefficient_mu 2.240
_exptl_absorpt_correction_T_max 0.7452
_exptl_absorpt_correction_T_min 0.6739
_exptl_absorpt_correction_type multi-scan
_exptl_absorpt_process_details SADABS
_exptl_crystal_colour colourless
_exptl_crystal_density_diffrn 1.133
_exptl_crystal_description needle
_exptl_crystal_F_000 968
_exptl_crystal_size_max 0.10
_exptl_crystal_size_mid 0.10
_exptl_crystal_size_min 0.10
_refine_diff_density_max 0.851
_refine_diff_density_min -1.251
_refine_diff_density_rms 0.083
_refine_ls_extinction_method none
_refine_ls_goodness_of_fit_ref 1.320
_refine_ls_hydrogen_treatment constr
_refine_ls_matrix_type full
_refine_ls_number_parameters 244
_refine_ls_number_reflns 4800
_refine_ls_number_restraints 0
_refine_ls_restrained_S_all 1.320
_refine_ls_R_factor_all 0.0734
_refine_ls_R_factor_gt 0.0611
_refine_ls_shift/su_max 0.000
_refine_ls_shift/su_mean 0.000
_refine_ls_structure_factor_coef Fsqd
_refine_ls_weighting_details 'w=1/[\s^2^(Fo^2^)+9.5903P] where P=(Fo^2^+2Fc^2^)/3'
_refine_ls_weighting_scheme calc
_refine_ls_wR_factor_gt 0.1216
_refine_ls_wR_factor_ref 0.1247
_reflns_Friedel_coverage 0.000
_reflns_number_gt 4132
_reflns_number_total 4800
_reflns_threshold_expression 'I > 2\s(I)'
_cod_data_source_file om6b00394_si_002.cif
_cod_data_source_block shelx
_cod_depositor_comments 'Adding full bibliography for 4086838--4086839.cif.'
_cod_database_code 4086838
_shelx_shelxl_version_number 2014/7
_shelx_space_group_comment
; 
The symmetry employed for this shelxl refinement is uniquely defined 
by the following loop, which should always be used as a source of 
symmetry information in preference to the above space-group names. 
They are only intended as comments. 
;

loop_
_space_group_symop_operation_xyz
'x, y, z'
'-x, y+1/2, -z+1/2'
'-x, -y, -z'
'x, -y-1/2, z-1/2'

loop_
_atom_site_label
_atom_site_type_symbol
_atom_site_fract_x
_atom_site_fract_y
_atom_site_fract_z
_atom_site_U_iso_or_equiv
_atom_site_adp_type
_atom_site_occupancy
_atom_site_site_symmetry_order
_atom_site_calc_flag
_atom_site_refinement_flags_posn
_atom_site_refinement_flags_adp
C1 C 0.1551(3) 0.7830(4) 0.2513(3) 0.0222(10) Uani 1 1 d . .
H1A H 0.0867 0.7710 0.2287 0.027 Uiso 1 1 calc R U
H1B H 0.1722 0.8361 0.3018 0.027 Uiso 1 1 calc R U
C2 C 0.1763(3) 0.8672(5) 0.1887(3) 0.0212(10) Uani 1 1 d . .
C3 C 0.1505(4) 0.7920(5) 0.1092(3) 0.0358(13) Uani 1 1 d . .
H3A H 0.1614 0.8469 0.0690 0.054 Uiso 1 1 calc R U
H3B H 0.0846 0.7674 0.0878 0.054 Uiso 1 1 calc R U
H3C H 0.1889 0.7129 0.1195 0.054 Uiso 1 1 calc R U
C4 C 0.1214(4) 0.9954(5) 0.1707(3) 0.0330(13) Uani 1 1 d . .
H4A H 0.1355 1.0465 0.1306 0.050 Uiso 1 1 calc R U
H4B H 0.1389 1.0457 0.2216 0.050 Uiso 1 1 calc R U
H4C H 0.0545 0.9762 0.1482 0.050 Uiso 1 1 calc R U
C5 C 0.2801(4) 0.8987(5) 0.2240(4) 0.0407(15) Uani 1 1 d . .
H5A H 0.3158 0.8175 0.2317 0.061 Uiso 1 1 calc R U
H5B H 0.2979 0.9430 0.2770 0.061 Uiso 1 1 calc R U
H5C H 0.2934 0.9560 0.1860 0.061 Uiso 1 1 calc R U
C6 C 0.3326(3) 0.5021(5) 0.2354(3) 0.0257(11) Uani 1 1 d . .
H6A H 0.2914 0.4923 0.1764 0.031 Uiso 1 1 calc R U
H6B H 0.3680 0.5835 0.2386 0.031 Uiso 1 1 calc R U
C7 C 0.4061(3) 0.3962(5) 0.2481(3) 0.0213(10) Uani 1 1 d . .
C8 C 0.4493(4) 0.4055(5) 0.1854(3) 0.0306(12) Uani 1 1 d . .
H8A H 0.4961 0.3365 0.1960 0.046 Uiso 1 1 calc R U
H8B H 0.4791 0.4911 0.1900 0.046 Uiso 1 1 calc R U
H8C H 0.4006 0.3950 0.1299 0.046 Uiso 1 1 calc R U
C9 C 0.4844(4) 0.4100(6) 0.3333(3) 0.0426(15) Uani 1 1 d . .
H9A H 0.4584 0.4082 0.3748 0.064 Uiso 1 1 calc R U
H9B H 0.5169 0.4932 0.3369 0.064 Uiso 1 1 calc R U
H9C H 0.5285 0.3376 0.3431 0.064 Uiso 1 1 calc R U
C10 C 0.3624(4) 0.2606(5) 0.2398(4) 0.0398(14) Uani 1 1 d . .
H10A H 0.3385 0.2489 0.2823 0.060 Uiso 1 1 calc R U
H10B H 0.4095 0.1938 0.2462 0.060 Uiso 1 1 calc R U
H10C H 0.3110 0.2521 0.1854 0.060 Uiso 1 1 calc R U
C11 C 0.1705(4) 0.4566(6) 0.3853(4) 0.0390(14) Uani 1 1 d . .
H11A H 0.1709 0.5224 0.4262 0.047 Uiso 1 1 calc R U
H11B H 0.1043 0.4350 0.3523 0.047 Uiso 1 1 calc R U
C12 C 0.2141(3) 0.3341(5) 0.4338(3) 0.0254(11) Uani 1 1 d . .
C13 C 0.3152(4) 0.3609(8) 0.4871(5) 0.089(3) Uani 1 1 d . .
H13A H 0.3473 0.3876 0.4526 0.134 Uiso 1 1 calc R U
H13B H 0.3443 0.2814 0.5174 0.134 Uiso 1 1 calc R U
H13C H 0.3197 0.4310 0.5260 0.134 Uiso 1 1 calc R U
C14 C 0.1653(4) 0.2859(6) 0.4879(3) 0.0391(14) Uani 1 1 d . .
H14A H 0.1728 0.3511 0.5304 0.059 Uiso 1 1 calc R U
H14B H 0.1932 0.2030 0.5139 0.059 Uiso 1 1 calc R U
H14C H 0.0989 0.2727 0.4539 0.059 Uiso 1 1 calc R U
C15 C 0.2062(8) 0.2255(7) 0.3739(6) 0.105(4) Uani 1 1 d . .
H15A H 0.1403 0.2080 0.3400 0.157 Uiso 1 1 calc R U
H15B H 0.2357 0.1463 0.4043 0.157 Uiso 1 1 calc R U
H15C H 0.2375 0.2517 0.3387 0.157 Uiso 1 1 calc R U
C16 C 0.0014(3) 0.5129(5) 0.1593(4) 0.0435(16) Uani 1 1 d . .
H16A H -0.0082 0.6052 0.1411 0.052 Uiso 1 1 calc R U
H16B H -0.0167 0.5026 0.2061 0.052 Uiso 1 1 calc R U
C17 C -0.0545(4) 0.4244(6) 0.0909(3) 0.0392(14) Uani 1 1 d . .
H17A H -0.0580 0.4574 0.0375 0.047 Uiso 1 1 calc R U
H17B H -0.1183 0.4127 0.0879 0.047 Uiso 1 1 calc R U
C18 C 0.0007(4) 0.2993(6) 0.1150(3) 0.0372(14) Uani 1 1 d . .
H18A H -0.0129 0.2412 0.0671 0.045 Uiso 1 1 calc R U
H18B H -0.0117 0.2518 0.1579 0.045 Uiso 1 1 calc R U
C19 C 0.0999(4) 0.3503(6) 0.1478(3) 0.0382(14) Uani 1 1 d . .
H19A H 0.1425 0.2901 0.1898 0.046 Uiso 1 1 calc R U
H19B H 0.1211 0.3589 0.1029 0.046 Uiso 1 1 calc R U
C20 C 0.3121(4) 0.7374(5) 0.4691(3) 0.0308(12) Uani 1 1 d . .
H20A H 0.3321 0.6874 0.5210 0.037 Uiso 1 1 calc R U
H20B H 0.2439 0.7509 0.4470 0.037 Uiso 1 1 calc R U
C21 C 0.3624(4) 0.8659(6) 0.4827(4) 0.0461(16) Uani 1 1 d . .
H21A H 0.3744 0.9019 0.5376 0.055 Uiso 1 1 calc R U
H21B H 0.3263 0.9305 0.4403 0.055 Uiso 1 1 calc R U
C22 C 0.4530(4) 0.8308(5) 0.4757(4) 0.0421(15) Uani 1 1 d . .
H22A H 0.5047 0.8240 0.5308 0.051 Uiso 1 1 calc R U
H22B H 0.4692 0.8977 0.4436 0.051 Uiso 1 1 calc R U
C23 C 0.4349(3) 0.6992(5) 0.4320(3) 0.0290(12) Uani 1 1 d . .
H23A H 0.4479 0.7042 0.3822 0.035 Uiso 1 1 calc R U
H23B H 0.4750 0.6308 0.4687 0.035 Uiso 1 1 calc R U
O1 O 0.0982(2) 0.4752(3) 0.1832(2) 0.0261(8) Uani 1 1 d . .
O2 O 0.3379(2) 0.6698(3) 0.4102(2) 0.0231(7) Uani 1 1 d . .
Y1 Y 0.22442(3) 0.56884(4) 0.29356(3) 0.01952(13) Uani 1 1 d . .

loop_
_atom_site_aniso_label
_atom_site_aniso_U_11
_atom_site_aniso_U_22
_atom_site_aniso_U_33
_atom_site_aniso_U_23
_atom_site_aniso_U_13
_atom_site_aniso_U_12
C1 0.025(2) 0.023(2) 0.020(3) 0.004(2) 0.011(2) 0.000(2)
C2 0.023(2) 0.020(2) 0.024(3) 0.003(2) 0.014(2) -0.003(2)
C3 0.041(3) 0.035(3) 0.033(3) 0.003(3) 0.017(3) 0.000(3)
C4 0.044(3) 0.024(3) 0.042(3) 0.011(2) 0.029(3) 0.003(2)
C5 0.032(3) 0.036(3) 0.051(4) 0.006(3) 0.014(3) -0.011(3)
C6 0.023(3) 0.021(3) 0.031(3) -0.003(2) 0.009(2) 0.000(2)
C7 0.021(2) 0.024(3) 0.022(3) 0.000(2) 0.013(2) 0.0025(19)
C8 0.036(3) 0.034(3) 0.029(3) -0.005(2) 0.021(2) -0.005(2)
C9 0.036(3) 0.066(4) 0.024(3) -0.003(3) 0.009(2) 0.019(3)
C10 0.045(3) 0.029(3) 0.060(4) 0.009(3) 0.036(3) 0.013(3)
C11 0.024(3) 0.044(4) 0.045(3) 0.023(3) 0.011(2) -0.001(2)
C12 0.029(3) 0.023(3) 0.030(3) 0.005(2) 0.018(2) -0.003(2)
C13 0.029(4) 0.106(7) 0.101(6) 0.082(6) -0.005(4) -0.008(4)
C14 0.059(4) 0.038(3) 0.031(3) 0.004(3) 0.030(3) -0.012(3)
C15 0.208(11) 0.046(5) 0.151(9) -0.022(5) 0.165(9) -0.030(6)
C16 0.019(3) 0.024(3) 0.078(5) -0.008(3) 0.009(3) 0.003(2)
C17 0.024(3) 0.042(3) 0.041(3) 0.009(3) 0.003(2) -0.005(3)
C18 0.030(3) 0.042(3) 0.033(3) -0.017(3) 0.007(2) -0.002(3)
C19 0.027(3) 0.053(4) 0.033(3) -0.026(3) 0.011(2) -0.001(3)
C20 0.038(3) 0.031(3) 0.025(3) -0.005(2) 0.014(2) 0.008(2)
C21 0.064(4) 0.031(3) 0.045(4) -0.014(3) 0.024(3) -0.001(3)
C22 0.050(4) 0.027(3) 0.052(4) -0.013(3) 0.023(3) -0.014(3)
C23 0.025(3) 0.033(3) 0.030(3) -0.009(2) 0.012(2) -0.010(2)
O1 0.0193(17) 0.0191(17) 0.037(2) -0.0029(15) 0.0083(15) -0.0006(13)
O2 0.0232(17) 0.0217(17) 0.0257(19) -0.0035(14) 0.0112(15) -0.0008(14)
Y1 0.0172(2) 0.0167(2) 0.0246(2) 0.0043(2) 0.00845(17) -0.0006(2)

loop_
_atom_type_symbol
_atom_type_description
_atom_type_scat_dispersion_real
_atom_type_scat_dispersion_imag
_atom_type_scat_source
C C 0.0033 0.0016 'International Tables Vol C Tables 4.2.6.8 and 6.1.1.4'
H H 0.0000 0.0000 'International Tables Vol C Tables 4.2.6.8 and 6.1.1.4'
O O 0.0106 0.0060 'International Tables Vol C Tables 4.2.6.8 and 6.1.1.4'
Y Y -2.7962 3.5667 'International Tables Vol C Tables 4.2.6.8 and 6.1.1.4'

loop_
_geom_angle_atom_site_label_1
_geom_angle_atom_site_label_2
_geom_angle_atom_site_label_3
_geom_angle
C2 C1 Y1 121.6(3)
C2 C1 H1A 106.9
Y1 C1 H1A 106.9
C2 C1 H1B 106.9
Y1 C1 H1B 106.9
H1A C1 H1B 106.7
C3 C2 C5 109.1(4)
C3 C2 C4 109.0(4)
C5 C2 C4 108.9(4)
C3 C2 C1 109.7(4)
C5 C2 C1 109.1(4)
C4 C2 C1 111.0(4)
C2 C3 H3A 109.5
C2 C3 H3B 109.5
H3A C3 H3B 109.5
C2 C3 H3C 109.5
H3A C3 H3C 109.5
H3B C3 H3C 109.5
C2 C4 H4A 109.5
C2 C4 H4B 109.5
H4A C4 H4B 109.5
C2 C4 H4C 109.5
H4A C4 H4C 109.5
H4B C4 H4C 109.5
C2 C5 H5A 109.5
C2 C5 H5B 109.5
H5A C5 H5B 109.5
C2 C5 H5C 109.5
H5A C5 H5C 109.5
H5B C5 H5C 109.5
C7 C6 Y1 138.9(3)
C7 C6 H6A 102.3
Y1 C6 H6A 102.3
C7 C6 H6B 102.3
Y1 C6 H6B 102.3
H6A C6 H6B 104.9
C9 C7 C10 109.3(5)
C9 C7 C8 107.7(4)
C10 C7 C8 107.5(4)
C9 C7 C6 109.7(4)
C10 C7 C6 110.2(4)
C8 C7 C6 112.3(4)
C7 C8 H8A 109.5
C7 C8 H8B 109.5
H8A C8 H8B 109.5
C7 C8 H8C 109.5
H8A C8 H8C 109.5
H8B C8 H8C 109.5
C7 C9 H9A 109.5
C7 C9 H9B 109.5
H9A C9 H9B 109.5
C7 C9 H9C 109.5
H9A C9 H9C 109.5
H9B C9 H9C 109.5
C7 C10 H10A 109.5
C7 C10 H10B 109.5
H10A C10 H10B 109.5
C7 C10 H10C 109.5
H10A C10 H10C 109.5
H10B C10 H10C 109.5
C12 C11 Y1 125.2(4)
C12 C11 H11A 106.0
Y1 C11 H11A 106.0
C12 C11 H11B 106.0
Y1 C11 H11B 106.0
H11A C11 H11B 106.3
C13 C12 C15 110.0(7)
C13 C12 C11 109.0(4)
C15 C12 C11 108.5(5)
C13 C12 C14 109.2(5)
C15 C12 C14 106.8(4)
C11 C12 C14 113.4(4)
C12 C13 H13A 109.5
C12 C13 H13B 109.5
H13A C13 H13B 109.5
C12 C13 H13C 109.5
H13A C13 H13C 109.5
H13B C13 H13C 109.5
C12 C14 H14A 109.5
C12 C14 H14B 109.5
H14A C14 H14B 109.5
C12 C14 H14C 109.5
H14A C14 H14C 109.5
H14B C14 H14C 109.5
C12 C15 H15A 109.5
C12 C15 H15B 109.5
H15A C15 H15B 109.5
C12 C15 H15C 109.5
H15A C15 H15C 109.5
H15B C15 H15C 109.5
O1 C16 C17 106.1(4)
O1 C16 H16A 110.5
C17 C16 H16A 110.5
O1 C16 H16B 110.5
C17 C16 H16B 110.5
H16A C16 H16B 108.7
C16 C17 C18 101.7(4)
C16 C17 H17A 111.4
C18 C17 H17A 111.4
C16 C17 H17B 111.4
C18 C17 H17B 111.4
H17A C17 H17B 109.3
C17 C18 C19 101.5(5)
C17 C18 H18A 111.5
C19 C18 H18A 111.5
C17 C18 H18B 111.5
C19 C18 H18B 111.5
H18A C18 H18B 109.3
O1 C19 C18 106.1(4)
O1 C19 H19A 110.5
C18 C19 H19A 110.5
O1 C19 H19B 110.5
C18 C19 H19B 110.5
H19A C19 H19B 108.7
O2 C20 C21 104.5(4)
O2 C20 H20A 110.9
C21 C20 H20A 110.9
O2 C20 H20B 110.9
C21 C20 H20B 110.9
H20A C20 H20B 108.9
C20 C21 C22 103.2(4)
C20 C21 H21A 111.1
C22 C21 H21A 111.1
C20 C21 H21B 111.1
C22 C21 H21B 111.1
H21A C21 H21B 109.1
C21 C22 C23 105.3(4)
C21 C22 H22A 110.7
C23 C22 H22A 110.7
C21 C22 H22B 110.7
C23 C22 H22B 110.7
H22A C22 H22B 108.8
O2 C23 C22 106.2(4)
O2 C23 H23A 110.5
C22 C23 H23A 110.5
O2 C23 H23B 110.5
C22 C23 H23B 110.5
H23A C23 H23B 108.7
C19 O1 C16 108.2(4)
C19 O1 Y1 124.9(3)
C16 O1 Y1 124.1(3)
C23 O2 C20 106.4(4)
C23 O2 Y1 131.8(3)
C20 O2 Y1 121.0(3)
O1 Y1 O2 173.29(11)
O1 Y1 C11 87.97(16)
O2 Y1 C11 87.62(16)
O1 Y1 C6 91.52(14)
O2 Y1 C6 95.19(14)
C11 Y1 C6 131.03(18)
O1 Y1 C1 89.34(14)
O2 Y1 C1 87.80(14)
C11 Y1 C1 113.72(17)
C6 Y1 C1 115.24(16)

loop_
_geom_bond_atom_site_label_1
_geom_bond_atom_site_label_2
_geom_bond_distance
C1 C2 1.551(6)
C1 Y1 2.426(5)
C1 H1A 0.9900
C1 H1B 0.9900
C2 C3 1.515(7)
C2 C5 1.525(7)
C2 C4 1.530(7)
C3 H3A 0.9800
C3 H3B 0.9800
C3 H3C 0.9800
C4 H4A 0.9800
C4 H4B 0.9800
C4 H4C 0.9800
C5 H5A 0.9800
C5 H5B 0.9800
C5 H5C 0.9800
C6 C7 1.532(6)
C6 Y1 2.422(5)
C6 H6A 0.9900
C6 H6B 0.9900
C7 C9 1.524(7)
C7 C10 1.527(7)
C7 C8 1.531(6)
C8 H8A 0.9800
C8 H8B 0.9800
C8 H8C 0.9800
C9 H9A 0.9800
C9 H9B 0.9800
C9 H9C 0.9800
C10 H10A 0.9800
C10 H10B 0.9800
C10 H10C 0.9800
C11 C12 1.517(7)
C11 Y1 2.417(5)
C11 H11A 0.9900
C11 H11B 0.9900
C12 C13 1.508(8)
C12 C15 1.510(9)
C12 C14 1.538(7)
C13 H13A 0.9800
C13 H13B 0.9800
C13 H13C 0.9800
C14 H14A 0.9800
C14 H14B 0.9800
C14 H14C 0.9800
C15 H15A 0.9800
C15 H15B 0.9800
C15 H15C 0.9800
C16 O1 1.455(6)
C16 C17 1.486(8)
C16 H16A 0.9900
C16 H16B 0.9900
C17 C18 1.506(8)
C17 H17A 0.9900
C17 H17B 0.9900
C18 C19 1.517(7)
C18 H18A 0.9900
C18 H18B 0.9900
C19 O1 1.429(6)
C19 H19A 0.9900
C19 H19B 0.9900
C20 O2 1.447(6)
C20 C21 1.502(8)
C20 H20A 0.9900
C20 H20B 0.9900
C21 C22 1.521(8)
C21 H21A 0.9900
C21 H21B 0.9900
C22 C23 1.523(7)
C22 H22A 0.9900
C22 H22B 0.9900
C23 O2 1.442(5)
C23 H23A 0.9900
C23 H23B 0.9900
O1 Y1 2.355(3)
O2 Y1 2.357(3)
